data_7024654
loop_
_publ_author_name
'Liu, Shaofeng'
'Peloso, Riccardo'
'Braunstein, Pierre'

_publ_section_title
;
 Palladium and iridium complexes with a N,P,N-bis(pyridine)phenylphosphine
 ligand.
;
_journal_issue 10
_journal_name_full 'Dalton transactions (Cambridge, England : 2003)'
_journal_page_first 2563
_journal_page_last 2572
_journal_paper_doi 10.1039/b919679j
_journal_volume 39
_journal_year 2010
_chemical_formula_moiety 'C32 H12 B F24, C26 H29 Ir N2 P'
_chemical_formula_sum 'C58 H41 B F24 Ir N2 P'
_chemical_formula_weight 1455.91
_space_group_IT_number 2
_symmetry_cell_setting triclinic
_symmetry_space_group_name_Hall '-P 1'
_symmetry_space_group_name_H-M 'P -1'
_atom_sites_solution_hydrogens geom
_atom_sites_solution_primary direct
_atom_sites_solution_secondary difmap
_audit_creation_method SHELXL-97
_cell_angle_alpha 85.7870(10)
_cell_angle_beta 77.8820(10)
_cell_angle_gamma 73.9190(10)
_cell_formula_units_Z 2
_cell_length_a 12.5163(3)
_cell_length_b 14.9159(4)
_cell_length_c 16.5224(4)
_cell_measurement_reflns_used 17414
_cell_measurement_temperature 173(2)
_cell_measurement_theta_max 27.485
_cell_measurement_theta_min 0.998
_cell_volume 2897.47(13)
_computing_cell_refinement 'Denzo (Nonius B.V., 1998)'
_computing_data_collection 'Collect (Nonius B.V., 1998)'
_computing_data_reduction 'Denzo (Nonius B.V., 1998)'
_computing_molecular_graphics 'PLATON 98 (Spek, 1998)'
_computing_publication_material 'SHELXL-97 (Sheldrick, 1997)'
_computing_structure_refinement 'SHELXL-97 (Sheldrick, 1997)'
_computing_structure_solution 'SHELXS-97 (Sheldrick, 1997)'
_diffrn_ambient_temperature 173(2)
_diffrn_measured_fraction_theta_full 0.997
_diffrn_measured_fraction_theta_max 0.997
_diffrn_measurement_device_type KappaCCD
_diffrn_measurement_method 'phi and omega scans'
_diffrn_radiation_monochromator graphite
_diffrn_radiation_source 'fine-focus sealed tube'
_diffrn_radiation_type MoK\a
_diffrn_radiation_wavelength 0.71073
_diffrn_reflns_av_R_equivalents 0.0554
_diffrn_reflns_av_sigmaI/netI 0.0839
_diffrn_reflns_limit_h_max 16
_diffrn_reflns_limit_h_min -15
_diffrn_reflns_limit_k_max 19
_diffrn_reflns_limit_k_min -19
_diffrn_reflns_limit_l_max 19
_diffrn_reflns_limit_l_min -21
_diffrn_reflns_number 35209
_diffrn_reflns_theta_full 27.46
_diffrn_reflns_theta_max 27.46
_diffrn_reflns_theta_min 1.26
_exptl_absorpt_coefficient_mu 2.449
_exptl_absorpt_correction_T_max 0.80378
_exptl_absorpt_correction_T_min 0.73755
_exptl_absorpt_correction_type multi-scan
_exptl_absorpt_process_details 'MULscanABS in PLATON (Spek, 2003)'
_exptl_crystal_colour yellow
_exptl_crystal_density_diffrn 1.669
_exptl_crystal_density_method 'not measured'
_exptl_crystal_description prism
_exptl_crystal_F_000 1432
_exptl_crystal_size_max 0.12
_exptl_crystal_size_mid 0.10
_exptl_crystal_size_min 0.09
_refine_diff_density_max 1.594
_refine_diff_density_min -1.653
_refine_diff_density_rms 0.187
_refine_ls_extinction_method none
_refine_ls_goodness_of_fit_ref 1.035
_refine_ls_hydrogen_treatment constr
_refine_ls_matrix_type full
_refine_ls_number_parameters 766
_refine_ls_number_reflns 13213
_refine_ls_number_restraints 0
_refine_ls_restrained_S_all 1.035
_refine_ls_R_factor_all 0.0924
_refine_ls_R_factor_gt 0.0558
_refine_ls_shift/su_max 0.001
_refine_ls_shift/su_mean 0.000
_refine_ls_structure_factor_coef Fsqd
_refine_ls_weighting_details 'calc w=1/[\s^2^(Fo^2^)+(0.0978P)^2^+0.0000P] where P=(Fo^2^+2Fc^2^)/3'
_refine_ls_weighting_scheme calc
_refine_ls_wR_factor_gt 0.1342
_refine_ls_wR_factor_ref 0.1651
_reflns_number_gt 9476
_reflns_number_total 13213
_reflns_threshold_expression I>2sigma(I)
_cod_data_source_file b919679j.txt
_cod_data_source_block peloso13
_cod_depositor_comments
;
The following automatic conversions were performed:

'_symmetry_cell_setting' value 'Triclinic' changed to 'triclinic'
according to /home/saulius/struct/CIF-dictionaries/cif_core.dic
dictionary named 'cif_core.dic' version 2.4.2 from 2011-04-26.

Automatic conversion script
Id: cif_fix_values 1891 2012-01-12 08:04:46Z andrius 
;
_cod_database_code 7024654

loop_
_symmetry_equiv_pos_as_xyz
'x, y, z'
'-x, -y, -z'

loop_
_atom_site_label
_atom_site_type_symbol
_atom_site_fract_x
_atom_site_fract_y
_atom_site_fract_z
_atom_site_U_iso_or_equiv
_atom_site_adp_type
_atom_site_occupancy
_atom_site_symmetry_multiplicity
_atom_site_calc_flag
_atom_site_refinement_flags
_atom_site_disorder_assembly
_atom_site_disorder_group
C1 C 0.2835(7) 0.2270(6) 0.2485(5) 0.061(2) Uani 1 1 d . . .
H1A H 0.2875 0.2926 0.2408 0.073 Uiso 1 1 calc R . .
H1B H 0.3494 0.1911 0.2722 0.073 Uiso 1 1 calc R . .
C2 C 0.2903(6) 0.1879(5) 0.1663(4) 0.0471(17) Uani 1 1 d . . .
C3 C 0.3737(7) 0.1985(6) 0.0989(5) 0.066(2) Uani 1 1 d . . .
H3 H 0.4262 0.2322 0.1040 0.079 Uiso 1 1 calc R . .
C4 C 0.3792(7) 0.1594(6) 0.0246(5) 0.071(2) Uani 1 1 d . . .
H4 H 0.4364 0.1651 -0.0218 0.085 Uiso 1 1 calc R . .
C5 C 0.3034(8) 0.1133(6) 0.0181(5) 0.069(2) Uani 1 1 d . . .
H5 H 0.3056 0.0869 -0.0330 0.083 Uiso 1 1 calc R . .
C6 C 0.2229(7) 0.1048(5) 0.0864(4) 0.0570(19) Uani 1 1 d . . .
H6 H 0.1690 0.0728 0.0808 0.068 Uiso 1 1 calc R . .
C7 C 0.0523(7) 0.3363(5) 0.3095(6) 0.068(2) Uani 1 1 d . . .
H7A H 0.0017 0.3549 0.3637 0.082 Uiso 1 1 calc R . .
H7B H 0.0943 0.3840 0.2919 0.082 Uiso 1 1 calc R . .
C8 C -0.0179(6) 0.3326(4) 0.2469(4) 0.0464(17) Uani 1 1 d . . .
C9 C -0.0828(6) 0.4154(5) 0.2154(5) 0.0561(19) Uani 1 1 d . . .
H9 H -0.0797 0.4742 0.2317 0.067 Uiso 1 1 calc R . .
C10 C -0.1498(6) 0.4113(5) 0.1616(5) 0.057(2) Uani 1 1 d . . .
H10 H -0.1933 0.4670 0.1400 0.068 Uiso 1 1 calc R . .
C11 C -0.1542(6) 0.3268(5) 0.1391(5) 0.0545(19) Uani 1 1 d . . .
H11 H -0.2019 0.3226 0.1025 0.065 Uiso 1 1 calc R . .
C12 C -0.0882(6) 0.2470(5) 0.1704(4) 0.0501(17) Uani 1 1 d . . .
H12 H -0.0910 0.1882 0.1540 0.060 Uiso 1 1 calc R . .
C13 C 0.1860(6) 0.2242(5) 0.4224(4) 0.0456(16) Uani 1 1 d . . .
C14 C 0.2386(7) 0.1386(5) 0.4575(5) 0.061(2) Uani 1 1 d . . .
H14 H 0.2569 0.0828 0.4273 0.073 Uiso 1 1 calc R . .
C15 C 0.2637(8) 0.1349(6) 0.5354(5) 0.069(2) Uani 1 1 d . . .
H15 H 0.2986 0.0764 0.5581 0.083 Uiso 1 1 calc R . .
C16 C 0.2390(7) 0.2148(6) 0.5806(5) 0.064(2) Uani 1 1 d . . .
H16 H 0.2562 0.2119 0.6342 0.076 Uiso 1 1 calc R . .
C17 C 0.1888(7) 0.2990(6) 0.5462(5) 0.068(2) Uani 1 1 d . . .
H17 H 0.1720 0.3545 0.5766 0.082 Uiso 1 1 calc R . .
C18 C 0.1619(6) 0.3047(5) 0.4676(5) 0.059(2) Uani 1 1 d . . .
H18 H 0.1272 0.3635 0.4453 0.071 Uiso 1 1 calc R . .
C19 C 0.1710(6) -0.0284(4) 0.2492(4) 0.0413(15) Uani 1 1 d . . .
H19 H 0.2421 -0.0414 0.2058 0.050 Uiso 1 1 calc R . .
C20 C 0.1843(6) -0.0848(5) 0.3272(4) 0.0514(18) Uani 1 1 d . . .
H20A H 0.2579 -0.0860 0.3412 0.062 Uiso 1 1 calc R . .
H20B H 0.1848 -0.1498 0.3182 0.062 Uiso 1 1 calc R . .
C21 C 0.0877(7) -0.0438(5) 0.3997(4) 0.0552(19) Uani 1 1 d . . .
H21A H 0.0266 -0.0752 0.4041 0.066 Uiso 1 1 calc R . .
H21B H 0.1166 -0.0557 0.4519 0.066 Uiso 1 1 calc R . .
C22 C 0.0400(6) 0.0603(5) 0.3879(4) 0.0500(17) Uani 1 1 d . . .
H22 H 0.0445 0.0984 0.4337 0.060 Uiso 1 1 calc R . .
C23 C -0.0547(6) 0.0983(5) 0.3517(5) 0.0532(19) Uani 1 1 d . . .
H23 H -0.1046 0.1582 0.3771 0.064 Uiso 1 1 calc R . .
C24 C -0.1170(6) 0.0433(6) 0.3158(5) 0.062(2) Uani 1 1 d . . .
H24A H -0.1696 0.0862 0.2840 0.074 Uiso 1 1 calc R . .
H24B H -0.1629 0.0152 0.3614 0.074 Uiso 1 1 calc R . .
C25 C -0.0361(6) -0.0349(5) 0.2582(5) 0.0525(18) Uani 1 1 d . . .
H25A H -0.0137 -0.0927 0.2911 0.063 Uiso 1 1 calc R . .
H25B H -0.0757 -0.0479 0.2163 0.063 Uiso 1 1 calc R . .
C26 C 0.0695(6) -0.0052(4) 0.2150(4) 0.0408(15) Uani 1 1 d . . .
H26 H 0.0832 -0.0053 0.1532 0.049 Uiso 1 1 calc R . .
C27 C 0.4050(5) 0.6749(4) 0.2116(3) 0.0296(12) Uani 1 1 d . . .
C28 C 0.3188(5) 0.6438(4) 0.2635(4) 0.0358(13) Uani 1 1 d . . .
H28 H 0.3361 0.6062 0.3104 0.043 Uiso 1 1 calc R . .
C29 C 0.2089(6) 0.6653(5) 0.2494(4) 0.0454(16) Uani 1 1 d . A .
C30 C 0.1798(5) 0.7196(4) 0.1810(4) 0.0420(15) Uani 1 1 d . . .
H30 H 0.1051 0.7337 0.1703 0.050 Uiso 1 1 calc R . .
C31 C 0.2633(5) 0.7521(4) 0.1294(4) 0.0352(13) Uani 1 1 d . . .
C32 C 0.3729(5) 0.7307(4) 0.1442(4) 0.0366(13) Uani 1 1 d . . .
H32 H 0.4279 0.7547 0.1073 0.044 Uiso 1 1 calc R . .
C33 C 0.1211(7) 0.6313(7) 0.3072(5) 0.068(2) Uani 1 1 d . . .
C34 C 0.2401(6) 0.8080(5) 0.0529(4) 0.0479(17) Uani 1 1 d . . .
C35 C 0.5700(5) 0.5603(4) 0.2835(3) 0.0310(12) Uani 1 1 d . . .
C36 C 0.6281(5) 0.5481(4) 0.3480(4) 0.0381(14) Uani 1 1 d . . .
H36 H 0.6437 0.6010 0.3668 0.046 Uiso 1 1 calc R . .
C37 C 0.6644(6) 0.4623(5) 0.3863(4) 0.0450(16) Uani 1 1 d . B .
C38 C 0.6461(6) 0.3835(4) 0.3594(4) 0.0470(17) Uani 1 1 d . . .
H38 H 0.6715 0.3245 0.3851 0.056 Uiso 1 1 calc R . .
C39 C 0.5901(6) 0.3920(4) 0.2942(4) 0.0389(14) Uani 1 1 d . . .
C40 C 0.5517(5) 0.4784(4) 0.2580(4) 0.0353(13) Uani 1 1 d . . .
H40 H 0.5117 0.4828 0.2144 0.042 Uiso 1 1 calc R . .
C41 C 0.7220(9) 0.4537(5) 0.4586(6) 0.070(3) Uani 1 1 d . . .
C42 C 0.5659(7) 0.3081(5) 0.2654(5) 0.0539(19) Uani 1 1 d . . .
C43 C 0.5233(5) 0.7517(4) 0.2811(3) 0.0283(12) Uani 1 1 d . . .
C44 C 0.4798(5) 0.7598(4) 0.3660(3) 0.0340(13) Uani 1 1 d . . .
H44 H 0.4593 0.7085 0.3963 0.041 Uiso 1 1 calc R . .
C45 C 0.4659(5) 0.8418(4) 0.4072(4) 0.0388(14) Uani 1 1 d . C .
C46 C 0.4942(5) 0.9174(4) 0.3668(4) 0.0406(15) Uani 1 1 d . . .
H46 H 0.4856 0.9726 0.3956 0.049 Uiso 1 1 calc R . .
C47 C 0.5360(5) 0.9113(4) 0.2825(4) 0.0334(13) Uani 1 1 d . D .
C48 C 0.5497(5) 0.8301(4) 0.2413(4) 0.0327(13) Uani 1 1 d . . .
H48 H 0.5784 0.8280 0.1832 0.039 Uiso 1 1 calc R . .
C49 C 0.4240(7) 0.8437(5) 0.4985(5) 0.0546(18) Uani 1 1 d . . .
C50 C 0.5700(7) 0.9906(5) 0.2352(4) 0.0505(18) Uani 1 1 d . . .
C51 C 0.6305(5) 0.6436(3) 0.1458(3) 0.0284(12) Uani 1 1 d . . .
C52 C 0.7335(5) 0.6651(4) 0.1424(4) 0.0322(13) Uani 1 1 d . . .
H52 H 0.7443 0.6923 0.1892 0.039 Uiso 1 1 calc R . .
C53 C 0.8189(5) 0.6483(5) 0.0741(4) 0.0393(15) Uani 1 1 d . E .
C54 C 0.8087(5) 0.6069(4) 0.0047(4) 0.0427(16) Uani 1 1 d . . .
H54 H 0.8681 0.5955 -0.0428 0.051 Uiso 1 1 calc R . .
C55 C 0.7089(5) 0.5828(4) 0.0069(4) 0.0378(14) Uani 1 1 d . F .
C56 C 0.6221(5) 0.6017(4) 0.0758(3) 0.0310(12) Uani 1 1 d . . .
H56 H 0.5540 0.5855 0.0752 0.037 Uiso 1 1 calc R . .
C57 C 0.9235(6) 0.6727(7) 0.0740(5) 0.060(2) Uani 1 1 d . . .
C58 C 0.6957(6) 0.5352(5) -0.0634(4) 0.0520(18) Uani 1 1 d . . .
Ir1 Ir 0.09308(2) 0.114416(15) 0.265847(15) 0.03697(11) Uani 1 1 d . . .
P1 P 0.15298(15) 0.22300(11) 0.32083(11) 0.0422(4) Uani 1 1 d . . .
B1 B 0.5319(6) 0.6578(4) 0.2312(4) 0.0298(14) Uani 1 1 d . . .
N1 N 0.2158(5) 0.1390(3) 0.1604(3) 0.0417(13) Uani 1 1 d . . .
N2 N -0.0202(4) 0.2488(3) 0.2230(3) 0.0398(12) Uani 1 1 d . . .
F1 F 0.1527(11) 0.5348(12) 0.3097(7) 0.0946(19) Uani 0.50 1 d P A 1
F2 F 0.0170(11) 0.6602(10) 0.2890(7) 0.0946(19) Uani 0.50 1 d P A 1
F3 F 0.1070(13) 0.6503(13) 0.3870(9) 0.0946(19) Uani 0.50 1 d P A 1
F1B F 0.1689(10) 0.5436(11) 0.3478(7) 0.0946(19) Uani 0.50 1 d P A 2
F2B F 0.0488(11) 0.6026(10) 0.2750(7) 0.0946(19) Uani 0.50 1 d P A 2
F3B F 0.0820(13) 0.6826(12) 0.3730(10) 0.0946(19) Uani 0.50 1 d P A 2
F4 F 0.2953(5) 0.7593(3) -0.0156(3) 0.0779(15) Uani 1 1 d . . .
F5 F 0.1302(4) 0.8341(4) 0.0494(3) 0.0846(16) Uani 1 1 d . . .
F6 F 0.2739(4) 0.8854(3) 0.0449(3) 0.0625(12) Uani 1 1 d . . .
F7 F 0.6666(13) 0.5353(8) 0.5114(8) 0.0782(14) Uani 0.50 1 d P B 1
F8 F 0.8167(17) 0.4644(10) 0.4485(8) 0.0782(14) Uani 0.50 1 d P B 1
F9 F 0.7055(10) 0.3850(8) 0.5131(6) 0.0782(14) Uani 0.50 1 d P B 1
F7B F 0.6666(13) 0.4964(8) 0.5221(8) 0.0782(14) Uani 0.50 1 d P B 2
F8B F 0.8239(16) 0.4823(10) 0.4262(8) 0.0782(14) Uani 0.50 1 d P B 2
F9B F 0.7751(10) 0.3615(8) 0.4735(6) 0.0782(14) Uani 0.50 1 d P B 2
F10 F 0.5642(6) 0.3121(3) 0.1848(3) 0.0896(18) Uani 1 1 d . . .
F11 F 0.4668(4) 0.2961(3) 0.3049(4) 0.0811(15) Uani 1 1 d . . .
F12 F 0.6423(4) 0.2289(3) 0.2783(3) 0.0708(13) Uani 1 1 d . . .
F13 F 0.3191(15) 0.8550(8) 0.5219(7) 0.0709(13) Uani 0.50 1 d P C 1
F14 F 0.4679(14) 0.7579(9) 0.5355(8) 0.0709(13) Uani 0.50 1 d P C 1
F15 F 0.4576(9) 0.9070(11) 0.5366(8) 0.0709(13) Uani 0.50 1 d P C 1
F13B F 0.3189(15) 0.8211(7) 0.5192(7) 0.0709(13) Uani 0.50 1 d P C 2
F14B F 0.4909(14) 0.7766(10) 0.5403(8) 0.0709(13) Uani 0.50 1 d P C 2
F15B F 0.4124(9) 0.9213(11) 0.5351(8) 0.0709(13) Uani 0.50 1 d P C 2
F16 F 0.6813(12) 0.9660(7) 0.1906(6) 0.0690(13) Uani 0.50 1 d P D 1
F17 F 0.5581(10) 1.0644(8) 0.2794(8) 0.0690(13) Uani 0.50 1 d P D 1
F18 F 0.5097(10) 1.0149(8) 0.1725(9) 0.0690(13) Uani 0.50 1 d P D 1
F16B F 0.6817(12) 0.9797(7) 0.2239(6) 0.0690(13) Uani 0.50 1 d P D 2
F17B F 0.5159(10) 1.0750(8) 0.2703(8) 0.0690(13) Uani 0.50 1 d P D 2
F18B F 0.5541(10) 1.0062(8) 0.1581(8) 0.0690(13) Uani 0.50 1 d P D 2
F19 F 0.9344(9) 0.6998(10) 0.1447(10) 0.0960(17) Uani 0.50 1 d P E 1
F20 F 1.0196(9) 0.6100(9) 0.0417(9) 0.0960(17) Uani 0.50 1 d P E 1
F21 F 0.9300(9) 0.7505(9) 0.0207(10) 0.0960(17) Uani 0.50 1 d P E 1
F19B F 0.9088(9) 0.7475(9) 0.1264(10) 0.0960(17) Uani 0.50 1 d P E 2
F20B F 1.0012(9) 0.6097(9) 0.1035(9) 0.0960(17) Uani 0.50 1 d P E 2
F21B F 0.9722(9) 0.7050(10) 0.0049(10) 0.0960(17) Uani 0.50 1 d P E 2
F22 F 0.7857(11) 0.5243(7) -0.1292(7) 0.0704(13) Uani 0.50 1 d P F 1
F23 F 0.6025(13) 0.5810(8) -0.0937(7) 0.0704(13) Uani 0.50 1 d P F 1
F24 F 0.6832(9) 0.4485(9) -0.0442(7) 0.0704(13) Uani 0.50 1 d P F 1
F22B F 0.7551(11) 0.5548(7) -0.1368(7) 0.0704(13) Uani 0.50 1 d P F 2
F23B F 0.5881(13) 0.5515(8) -0.0742(7) 0.0704(13) Uani 0.50 1 d P F 2
F24B F 0.7329(9) 0.4431(9) -0.0560(7) 0.0704(13) Uani 0.50 1 d P F 2

loop_
_atom_site_aniso_label
_atom_site_aniso_U_11
_atom_site_aniso_U_22
_atom_site_aniso_U_33
_atom_site_aniso_U_23
_atom_site_aniso_U_13
_atom_site_aniso_U_12
C1 0.060(5) 0.061(5) 0.073(5) 0.012(4) -0.026(4) -0.030(4)
C2 0.045(4) 0.043(4) 0.051(4) 0.015(3) -0.007(3) -0.014(3)
C3 0.052(5) 0.068(5) 0.078(6) 0.031(5) -0.016(4) -0.025(4)
C4 0.069(6) 0.068(5) 0.059(5) 0.017(4) 0.012(4) -0.015(5)
C5 0.090(7) 0.063(5) 0.050(5) 0.002(4) 0.008(4) -0.031(5)
C6 0.074(5) 0.056(4) 0.038(4) -0.003(3) 0.008(4) -0.027(4)
C7 0.079(6) 0.035(4) 0.096(6) -0.014(4) -0.050(5) 0.003(4)
C8 0.049(4) 0.031(3) 0.057(4) -0.003(3) -0.016(3) -0.004(3)
C9 0.064(5) 0.029(3) 0.071(5) -0.002(3) -0.018(4) -0.001(3)
C10 0.054(5) 0.048(4) 0.061(5) 0.003(3) -0.016(4) 0.002(3)
C11 0.053(4) 0.056(4) 0.054(4) -0.001(3) -0.020(4) -0.007(3)
C12 0.053(4) 0.048(4) 0.051(4) -0.001(3) -0.014(3) -0.014(3)
C13 0.042(4) 0.045(4) 0.056(4) -0.007(3) -0.015(3) -0.014(3)
C14 0.075(5) 0.045(4) 0.068(5) -0.006(3) -0.032(4) -0.010(4)
C15 0.081(6) 0.065(5) 0.073(6) 0.006(4) -0.037(5) -0.025(5)
C16 0.054(5) 0.081(6) 0.061(5) -0.003(4) -0.013(4) -0.023(4)
C17 0.071(6) 0.069(5) 0.071(6) -0.022(4) -0.019(5) -0.019(4)
C18 0.054(5) 0.051(4) 0.075(5) -0.009(4) -0.017(4) -0.015(4)
C19 0.044(4) 0.028(3) 0.047(4) -0.004(3) -0.003(3) -0.006(3)
C20 0.060(5) 0.035(3) 0.057(4) 0.000(3) -0.014(4) -0.008(3)
C21 0.069(5) 0.053(4) 0.046(4) 0.009(3) -0.012(4) -0.023(4)
C22 0.060(5) 0.048(4) 0.039(4) -0.007(3) 0.002(3) -0.017(3)
C23 0.048(4) 0.042(4) 0.058(4) -0.005(3) 0.019(4) -0.015(3)
C24 0.037(4) 0.064(5) 0.081(6) 0.006(4) 0.003(4) -0.019(4)
C25 0.050(4) 0.051(4) 0.064(5) 0.000(3) -0.014(4) -0.025(3)
C26 0.054(4) 0.028(3) 0.046(4) -0.004(3) -0.012(3) -0.017(3)
C27 0.033(3) 0.024(3) 0.032(3) -0.008(2) -0.008(2) -0.005(2)
C28 0.037(3) 0.038(3) 0.035(3) -0.004(3) -0.006(3) -0.016(3)
C29 0.041(4) 0.053(4) 0.049(4) -0.012(3) -0.007(3) -0.022(3)
C30 0.032(3) 0.049(4) 0.048(4) -0.022(3) -0.009(3) -0.009(3)
C31 0.036(3) 0.033(3) 0.038(3) -0.011(2) -0.011(3) -0.006(3)
C32 0.039(3) 0.032(3) 0.041(3) -0.001(2) -0.007(3) -0.013(3)
C33 0.062(5) 0.100(7) 0.051(5) -0.002(5) -0.013(4) -0.034(5)
C34 0.055(4) 0.040(4) 0.051(4) -0.008(3) -0.019(3) -0.006(3)
C35 0.033(3) 0.030(3) 0.030(3) -0.005(2) -0.005(2) -0.008(2)
C36 0.045(4) 0.038(3) 0.036(3) 0.000(3) -0.012(3) -0.015(3)
C37 0.044(4) 0.049(4) 0.047(4) 0.005(3) -0.019(3) -0.014(3)
C38 0.057(4) 0.038(3) 0.054(4) 0.012(3) -0.025(4) -0.019(3)
C39 0.048(4) 0.030(3) 0.043(4) 0.001(3) -0.010(3) -0.017(3)
C40 0.045(4) 0.033(3) 0.033(3) -0.003(2) -0.011(3) -0.016(3)
C41 0.097(7) 0.048(4) 0.085(7) 0.015(4) -0.053(6) -0.027(5)
C42 0.073(5) 0.035(3) 0.063(5) 0.006(3) -0.027(4) -0.021(4)
C43 0.026(3) 0.027(3) 0.032(3) -0.002(2) -0.007(2) -0.006(2)
C44 0.038(3) 0.034(3) 0.032(3) -0.007(2) 0.000(3) -0.016(3)
C45 0.040(4) 0.037(3) 0.037(3) -0.012(3) -0.001(3) -0.010(3)
C46 0.044(4) 0.034(3) 0.045(4) -0.009(3) -0.011(3) -0.008(3)
C47 0.032(3) 0.027(3) 0.042(3) -0.002(2) -0.011(3) -0.006(2)
C48 0.033(3) 0.034(3) 0.030(3) -0.002(2) -0.005(2) -0.008(2)
C49 0.062(5) 0.042(4) 0.058(4) -0.012(3) 0.007(4) -0.022(3)
C50 0.066(5) 0.036(3) 0.048(4) -0.002(3) -0.010(4) -0.012(3)
C51 0.033(3) 0.022(2) 0.028(3) 0.001(2) -0.009(2) -0.003(2)
C52 0.036(3) 0.030(3) 0.034(3) -0.004(2) -0.013(3) -0.011(2)
C53 0.027(3) 0.050(4) 0.036(3) 0.001(3) -0.007(3) -0.003(3)
C54 0.037(4) 0.047(4) 0.032(3) -0.004(3) 0.001(3) 0.005(3)
C55 0.045(4) 0.030(3) 0.032(3) -0.004(2) -0.010(3) 0.004(3)
C56 0.034(3) 0.024(3) 0.033(3) -0.003(2) -0.009(3) -0.003(2)
C57 0.037(4) 0.100(6) 0.040(4) 0.001(4) 0.002(3) -0.019(4)
C58 0.057(5) 0.049(4) 0.041(4) -0.011(3) -0.010(3) 0.004(3)
Ir1 0.03568(16) 0.03039(14) 0.04262(17) -0.00402(10) -0.00308(11) -0.00788(10)
P1 0.0431(10) 0.0319(8) 0.0538(10) -0.0036(7) -0.0169(8) -0.0078(7)
B1 0.031(3) 0.029(3) 0.030(3) -0.001(3) -0.005(3) -0.011(3)
N1 0.039(3) 0.031(3) 0.051(3) 0.004(2) 0.001(3) -0.011(2)
N2 0.038(3) 0.030(3) 0.048(3) -0.003(2) -0.012(2) -0.002(2)
F1 0.084(4) 0.159(6) 0.064(3) 0.013(4) -0.009(2) -0.079(4)
F2 0.084(4) 0.159(6) 0.064(3) 0.013(4) -0.009(2) -0.079(4)
F3 0.084(4) 0.159(6) 0.064(3) 0.013(4) -0.009(2) -0.079(4)
F1B 0.084(4) 0.159(6) 0.064(3) 0.013(4) -0.009(2) -0.079(4)
F2B 0.084(4) 0.159(6) 0.064(3) 0.013(4) -0.009(2) -0.079(4)
F3B 0.084(4) 0.159(6) 0.064(3) 0.013(4) -0.009(2) -0.079(4)
F4 0.115(4) 0.067(3) 0.041(2) -0.014(2) -0.027(3) 0.005(3)
F5 0.056(3) 0.104(4) 0.101(4) 0.030(3) -0.048(3) -0.017(3)
F6 0.086(3) 0.050(2) 0.057(3) 0.0093(19) -0.028(2) -0.019(2)
F7 0.104(3) 0.081(4) 0.067(4) 0.020(3) -0.055(3) -0.030(3)
F8 0.104(3) 0.081(4) 0.067(4) 0.020(3) -0.055(3) -0.030(3)
F9 0.104(3) 0.081(4) 0.067(4) 0.020(3) -0.055(3) -0.030(3)
F7B 0.104(3) 0.081(4) 0.067(4) 0.020(3) -0.055(3) -0.030(3)
F8B 0.104(3) 0.081(4) 0.067(4) 0.020(3) -0.055(3) -0.030(3)
F9B 0.104(3) 0.081(4) 0.067(4) 0.020(3) -0.055(3) -0.030(3)
F10 0.177(6) 0.046(2) 0.070(3) 0.004(2) -0.063(4) -0.043(3)
F11 0.073(3) 0.069(3) 0.120(4) -0.007(3) -0.028(3) -0.042(3)
F12 0.089(3) 0.030(2) 0.100(4) 0.001(2) -0.040(3) -0.012(2)
F13 0.093(4) 0.078(4) 0.0481(17) -0.0216(19) 0.007(2) -0.044(4)
F14 0.093(4) 0.078(4) 0.0481(17) -0.0216(19) 0.007(2) -0.044(4)
F15 0.093(4) 0.078(4) 0.0481(17) -0.0216(19) 0.007(2) -0.044(4)
F13B 0.093(4) 0.078(4) 0.0481(17) -0.0216(19) 0.007(2) -0.044(4)
F14B 0.093(4) 0.078(4) 0.0481(17) -0.0216(19) 0.007(2) -0.044(4)
F15B 0.093(4) 0.078(4) 0.0481(17) -0.0216(19) 0.007(2) -0.044(4)
F16 0.092(4) 0.050(2) 0.070(3) 0.0046(19) -0.008(3) -0.033(3)
F17 0.092(4) 0.050(2) 0.070(3) 0.0046(19) -0.008(3) -0.033(3)
F18 0.092(4) 0.050(2) 0.070(3) 0.0046(19) -0.008(3) -0.033(3)
F16B 0.092(4) 0.050(2) 0.070(3) 0.0046(19) -0.008(3) -0.033(3)
F17B 0.092(4) 0.050(2) 0.070(3) 0.0046(19) -0.008(3) -0.033(3)
F18B 0.092(4) 0.050(2) 0.070(3) 0.0046(19) -0.008(3) -0.033(3)
F19 0.041(3) 0.111(5) 0.139(4) 0.003(5) -0.020(3) -0.025(3)
F20 0.041(3) 0.111(5) 0.139(4) 0.003(5) -0.020(3) -0.025(3)
F21 0.041(3) 0.111(5) 0.139(4) 0.003(5) -0.020(3) -0.025(3)
F19B 0.041(3) 0.111(5) 0.139(4) 0.003(5) -0.020(3) -0.025(3)
F20B 0.041(3) 0.111(5) 0.139(4) 0.003(5) -0.020(3) -0.025(3)
F21B 0.041(3) 0.111(5) 0.139(4) 0.003(5) -0.020(3) -0.025(3)
F22 0.091(4) 0.063(3) 0.052(2) -0.019(2) -0.017(3) -0.006(3)
F23 0.091(4) 0.063(3) 0.052(2) -0.019(2) -0.017(3) -0.006(3)
F24 0.091(4) 0.063(3) 0.052(2) -0.019(2) -0.017(3) -0.006(3)
F22B 0.091(4) 0.063(3) 0.052(2) -0.019(2) -0.017(3) -0.006(3)
F23B 0.091(4) 0.063(3) 0.052(2) -0.019(2) -0.017(3) -0.006(3)
F24B 0.091(4) 0.063(3) 0.052(2) -0.019(2) -0.017(3) -0.006(3)

loop_
_atom_type_symbol
_atom_type_description
_atom_type_scat_dispersion_real
_atom_type_scat_dispersion_imag
_atom_type_scat_source
C C 0.0033 0.0016 'International Tables Vol C Tables 4.2.6.8 and 6.1.1.4'
H H 0.0000 0.0000 'International Tables Vol C Tables 4.2.6.8 and 6.1.1.4'
Ir Ir -1.4442 7.9887 'International Tables Vol C Tables 4.2.6.8 and 6.1.1.4'
P P 0.1023 0.0942 'International Tables Vol C Tables 4.2.6.8 and 6.1.1.4'
B B 0.0013 0.0007 'International Tables Vol C Tables 4.2.6.8 and 6.1.1.4'
N N 0.0061 0.0033 'International Tables Vol C Tables 4.2.6.8 and 6.1.1.4'
F F 0.0171 0.0103 'International Tables Vol C Tables 4.2.6.8 and 6.1.1.4'

loop_
_geom_angle_atom_site_label_1
_geom_angle_atom_site_label_2
_geom_angle_atom_site_label_3
_geom_angle
C2 C1 P1 112.0(5)
C2 C1 H1A 109.2
P1 C1 H1A 109.2
C2 C1 H1B 109.2
P1 C1 H1B 109.2
H1A C1 H1B 107.9
N1 C2 C3 121.2(7)
N1 C2 C1 118.1(6)
C3 C2 C1 120.6(7)
C4 C3 C2 119.0(8)
C4 C3 H3 120.5
C2 C3 H3 120.5
C5 C4 C3 119.8(8)
C5 C4 H4 120.1
C3 C4 H4 120.1
C4 C5 C6 118.9(8)
C4 C5 H5 120.6
C6 C5 H5 120.6
N1 C6 C5 123.8(8)
N1 C6 H6 118.1
C5 C6 H6 118.1
C8 C7 P1 111.2(5)
C8 C7 H7A 109.4
P1 C7 H7A 109.4
C8 C7 H7B 109.4
P1 C7 H7B 109.4
H7A C7 H7B 108.0
N2 C8 C9 120.3(6)
N2 C8 C7 119.1(5)
C9 C8 C7 120.6(6)
C10 C9 C8 120.1(7)
C10 C9 H9 119.9
C8 C9 H9 119.9
C9 C10 C11 119.4(6)
C9 C10 H10 120.3
C11 C10 H10 120.3
C10 C11 C12 118.8(7)
C10 C11 H11 120.6
C12 C11 H11 120.6
N2 C12 C11 123.1(7)
N2 C12 H12 118.4
C11 C12 H12 118.4
C18 C13 C14 118.2(6)
C18 C13 P1 123.6(5)
C14 C13 P1 118.2(5)
C15 C14 C13 120.8(7)
C15 C14 H14 119.6
C13 C14 H14 119.6
C16 C15 C14 121.0(8)
C16 C15 H15 119.5
C14 C15 H15 119.5
C17 C16 C15 118.5(8)
C17 C16 H16 120.7
C15 C16 H16 120.7
C16 C17 C18 121.6(8)
C16 C17 H17 119.2
C18 C17 H17 119.2
C13 C18 C17 119.8(7)
C13 C18 H18 120.1
C17 C18 H18 120.1
C26 C19 C20 124.1(6)
C26 C19 Ir1 71.9(3)
C20 C19 Ir1 115.3(5)
C26 C19 H19 113.0
C20 C19 H19 113.0
Ir1 C19 H19 113.0
C19 C20 C21 111.3(5)
C19 C20 H20A 109.4
C21 C20 H20A 109.4
C19 C20 H20B 109.4
C21 C20 H20B 109.4
H20A C20 H20B 108.0
C22 C21 C20 111.3(6)
C22 C21 H21A 109.4
C20 C21 H21A 109.4
C22 C21 H21B 109.4
C20 C21 H21B 109.4
H21A C21 H21B 108.0
C23 C22 C21 122.8(7)
C23 C22 Ir1 70.4(4)
C21 C22 Ir1 115.1(5)
C23 C22 H22 113.8
C21 C22 H22 113.8
Ir1 C22 H22 113.8
C22 C23 C24 125.5(7)
C22 C23 Ir1 71.6(4)
C24 C23 Ir1 111.8(5)
C22 C23 H23 113.5
C24 C23 H23 113.5
Ir1 C23 H23 113.5
C23 C24 C25 112.5(6)
C23 C24 H24A 109.1
C25 C24 H24A 109.1
C23 C24 H24B 109.1
C25 C24 H24B 109.1
H24A C24 H24B 107.8
C26 C25 C24 110.1(6)
C26 C25 H25A 109.6
C24 C25 H25A 109.6
C26 C25 H25B 109.6
C24 C25 H25B 109.6
H25A C25 H25B 108.2
C19 C26 C25 121.7(6)
C19 C26 Ir1 68.3(3)
C25 C26 Ir1 115.2(5)
C19 C26 H26 114.6
C25 C26 H26 114.6
Ir1 C26 H26 114.6
C28 C27 C32 115.3(5)
C28 C27 B1 123.6(5)
C32 C27 B1 120.8(5)
C29 C28 C27 122.9(6)
C29 C28 H28 118.6
C27 C28 H28 118.6
C28 C29 C30 120.7(6)
C28 C29 C33 120.3(6)
C30 C29 C33 119.1(6)
C31 C30 C29 117.5(6)
C31 C30 H30 121.3
C29 C30 H30 121.3
C30 C31 C32 121.5(6)
C30 C31 C34 120.8(6)
C32 C31 C34 117.6(6)
C31 C32 C27 122.2(6)
C31 C32 H32 118.9
C27 C32 H32 118.9
F3B C33 F2B 118.3(11)
F2B C33 F3 124.6(11)
F3B C33 F2 88.1(10)
F3 C33 F2 105.6(11)
F3B C33 F1 123.6(11)
F2B C33 F1 72.3(10)
F3 C33 F1 101.0(10)
F2 C33 F1 108.3(10)
F3B C33 F1B 97.8(10)
F2B C33 F1B 97.4(11)
F3 C33 F1B 73.6(9)
F2 C33 F1B 126.8(10)
F3B C33 C29 111.0(10)
F2B C33 C29 117.3(8)
F3 C33 C29 116.5(10)
F2 C33 C29 114.7(9)
F1 C33 C29 109.6(8)
F1B C33 C29 112.1(8)
F6 C34 F5 106.2(5)
F6 C34 F4 105.3(6)
F5 C34 F4 107.1(6)
F6 C34 C31 113.6(5)
F5 C34 C31 112.9(6)
F4 C34 C31 111.2(5)
C36 C35 C40 115.2(5)
C36 C35 B1 125.7(5)
C40 C35 B1 118.9(5)
C35 C36 C37 122.9(6)
C35 C36 H36 118.5
C37 C36 H36 118.5
C38 C37 C36 120.4(6)
C38 C37 C41 118.7(6)
C36 C37 C41 120.9(6)
C37 C38 C39 118.6(6)
C37 C38 H38 120.7
C39 C38 H38 120.7
C40 C39 C38 120.3(6)
C40 C39 C42 119.8(5)
C38 C39 C42 119.8(5)
C39 C40 C35 122.4(5)
C39 C40 H40 118.8
C35 C40 H40 118.8
F8 C41 F7B 106.4(12)
F8 C41 F9 113.4(9)
F7B C41 F9 76.7(9)
F8 C41 F9B 84.4(9)
F7B C41 F9B 113.5(9)
F7B C41 F8B 111.8(12)
F9 C41 F8B 129.7(9)
F9B C41 F8B 96.5(10)
F8 C41 F7 95.4(12)
F9 C41 F7 100.0(10)
F9B C41 F7 134.1(9)
F8B C41 F7 95.2(9)
F8 C41 C37 120.0(10)
F7B C41 C37 117.3(10)
F9 C41 C37 114.9(8)
F9B C41 C37 110.8(7)
F8B C41 C37 104.6(8)
F7 C41 C37 108.8(7)
F11 C42 F12 105.1(6)
F11 C42 F10 106.7(6)
F12 C42 F10 106.4(6)
F11 C42 C39 112.6(6)
F12 C42 C39 112.6(6)
F10 C42 C39 112.8(6)
C48 C43 C44 115.8(5)
C48 C43 B1 122.6(5)
C44 C43 B1 121.5(5)
C45 C44 C43 121.3(5)
C45 C44 H44 119.3
C43 C44 H44 119.3
C46 C45 C44 121.7(6)
C46 C45 C49 120.0(6)
C44 C45 C49 118.2(6)
C45 C46 C47 117.8(5)
C45 C46 H46 121.1
C47 C46 H46 121.1
C46 C47 C48 120.6(6)
C46 C47 C50 120.4(5)
C48 C47 C50 119.0(6)
C47 C48 C43 122.7(5)
C47 C48 H48 118.6
C43 C48 H48 118.6
F13 C49 F15B 88.2(8)
F13 C49 F14B 115.6(11)
F15B C49 F14B 104.9(9)
F13 C49 F15 109.6(8)
F14B C49 F15 86.4(8)
F13 C49 F14 101.9(10)
F15B C49 F14 120.3(10)
F15 C49 F14 104.8(9)
F15B C49 F13B 107.9(9)
F14B C49 F13B 102.4(10)
F15 C49 F13B 127.3(9)
F14 C49 F13B 85.5(8)
F13 C49 C45 115.4(9)
F15B C49 C45 116.6(8)
F14B C49 C45 113.4(8)
F15 C49 C45 112.8(8)
F14 C49 C45 111.2(7)
F13B C49 C45 110.7(7)
F17 C50 F18B 117.1(9)
F17 C50 F16B 86.5(8)
F18B C50 F16B 100.9(8)
F18B C50 F17B 102.0(8)
F16B C50 F17B 108.2(8)
F17 C50 F18 110.5(8)
F16B C50 F18 123.5(9)
F17B C50 F18 89.7(8)
F17 C50 F16 107.4(8)
F18B C50 F16 78.6(8)
F17B C50 F16 125.0(9)
F18 C50 F16 101.5(8)
F17 C50 C47 115.4(8)
F18B C50 C47 118.7(8)
F16B C50 C47 111.8(7)
F17B C50 C47 113.9(8)
F18 C50 C47 108.1(7)
F16 C50 C47 113.1(7)
C56 C51 C52 115.5(5)
C56 C51 B1 122.7(5)
C52 C51 B1 121.5(5)
C53 C52 C51 122.3(5)
C53 C52 H52 118.8
C51 C52 H52 118.8
C52 C53 C54 121.3(6)
C52 C53 C57 119.8(6)
C54 C53 C57 118.9(6)
C55 C54 C53 117.8(6)
C55 C54 H54 121.1
C53 C54 H54 121.1
C56 C55 C54 120.4(6)
C56 C55 C58 119.5(6)
C54 C55 C58 120.0(6)
C55 C56 C51 122.6(6)
C55 C56 H56 118.7
C51 C56 H56 118.7
F20B C57 F21B 107.9(9)
F20B C57 F19 70.0(9)
F21B C57 F19 119.7(12)
F21B C57 F20 69.9(9)
F19 C57 F20 108.5(9)
F20B C57 F19B 100.0(9)
F21B C57 F19B 99.7(11)
F20 C57 F19B 128.5(9)
F20B C57 F21 131.5(9)
F19 C57 F21 103.4(11)
F20 C57 F21 101.2(9)
F19B C57 F21 74.5(9)
F20B C57 C53 116.2(9)
F21B C57 C53 117.2(8)
F19 C57 C53 116.1(8)
F20 C57 C53 116.1(9)
F19B C57 C53 113.3(7)
F21 C57 C53 109.7(7)
F24B C58 F22B 103.7(8)
F24B C58 F23B 105.3(9)
F22B C58 F23B 105.5(8)
F22B C58 F24 121.5(9)
F23B C58 F24 82.1(8)
F24B C58 F23 125.1(10)
F22B C58 F23 85.8(8)
F24 C58 F23 104.9(9)
F24B C58 F22 83.8(7)
F23B C58 F22 121.9(9)
F24 C58 F22 105.6(8)
F23 C58 F22 106.1(8)
F24B C58 C55 111.7(7)
F22B C58 C55 114.5(8)
F23B C58 C55 115.0(7)
F24 C58 C55 113.4(7)
F23 C58 C55 112.4(7)
F22 C58 C55 113.7(8)
C19 Ir1 C23 96.1(3)
C19 Ir1 C26 39.8(2)
C23 Ir1 C26 80.1(3)
C19 Ir1 N1 87.3(2)
C23 Ir1 N1 167.1(3)
C26 Ir1 N1 94.9(2)
C19 Ir1 C22 79.3(3)
C23 Ir1 C22 38.0(3)
C26 Ir1 C22 88.5(3)
N1 Ir1 C22 154.6(3)
C19 Ir1 N2 148.8(2)
C23 Ir1 N2 86.8(2)
C26 Ir1 N2 111.2(2)
N1 Ir1 N2 83.94(19)
C22 Ir1 N2 118.2(2)
C19 Ir1 P1 129.07(19)
C23 Ir1 P1 106.0(2)
C26 Ir1 P1 168.67(17)
N1 Ir1 P1 81.01(16)
C22 Ir1 P1 90.8(2)
N2 Ir1 P1 78.99(14)
C13 P1 C1 104.6(3)
C13 P1 C7 105.2(3)
C1 P1 C7 105.4(4)
C13 P1 Ir1 129.0(2)
C1 P1 Ir1 103.5(3)
C7 P1 Ir1 107.1(2)
C27 B1 C35 112.0(5)
C27 B1 C43 104.0(4)
C35 B1 C43 113.6(4)
C27 B1 C51 112.1(5)
C35 B1 C51 103.4(4)
C43 B1 C51 112.1(5)
C6 N1 C2 117.2(6)
C6 N1 Ir1 121.0(5)
C2 N1 Ir1 121.8(5)
C12 N2 C8 118.1(5)
C12 N2 Ir1 120.8(4)
C8 N2 Ir1 121.0(4)

loop_
_geom_bond_atom_site_label_1
_geom_bond_atom_site_label_2
_geom_bond_distance
C1 C2 1.494(11)
C1 P1 1.824(8)
C1 H1A 0.9900
C1 H1B 0.9900
C2 N1 1.355(9)
C2 C3 1.391(10)
C3 C4 1.378(12)
C3 H3 0.9500
C4 C5 1.342(12)
C4 H4 0.9500
C5 C6 1.370(10)
C5 H5 0.9500
C6 N1 1.336(9)
C6 H6 0.9500
C7 C8 1.503(10)
C7 P1 1.831(7)
C7 H7A 0.9900
C7 H7B 0.9900
C8 N2 1.347(8)
C8 C9 1.408(9)
C9 C10 1.359(10)
C9 H9 0.9500
C10 C11 1.359(10)
C10 H10 0.9500
C11 C12 1.382(9)
C11 H11 0.9500
C12 N2 1.344(8)
C12 H12 0.9500
C13 C18 1.389(10)
C13 C14 1.409(9)
C13 P1 1.812(7)
C14 C15 1.381(11)
C14 H14 0.9500
C15 C16 1.380(11)
C15 H15 0.9500
C16 C17 1.379(11)
C16 H16 0.9500
C17 C18 1.399(11)
C17 H17 0.9500
C18 H18 0.9500
C19 C26 1.443(9)
C19 C20 1.501(9)
C19 Ir1 2.094(6)
C19 H19 1.0000
C20 C21 1.535(10)
C20 H20A 0.9900
C20 H20B 0.9900
C21 C22 1.515(9)
C21 H21A 0.9900
C21 H21B 0.9900
C22 C23 1.398(10)
C22 Ir1 2.157(7)
C22 H22 1.0000
C23 C24 1.502(11)
C23 Ir1 2.142(7)
C23 H23 1.0000
C24 C25 1.547(11)
C24 H24A 0.9900
C24 H24B 0.9900
C25 C26 1.527(10)
C25 H25A 0.9900
C25 H25B 0.9900
C26 Ir1 2.143(6)
C26 H26 1.0000
C27 C28 1.393(8)
C27 C32 1.401(8)
C27 B1 1.634(8)
C28 C29 1.388(9)
C28 H28 0.9500
C29 C30 1.394(9)
C29 C33 1.475(11)
C30 C31 1.378(9)
C30 H30 0.9500
C31 C32 1.389(8)
C31 C34 1.497(9)
C32 H32 0.9500
C33 F3B 1.30(2)
C33 F2B 1.318(16)
C33 F3 1.333(19)
C33 F2 1.345(15)
C33 F1 1.382(17)
C33 F1B 1.458(17)
C34 F6 1.324(8)
C34 F5 1.334(8)
C34 F4 1.343(8)
C35 C36 1.386(8)
C35 C40 1.411(8)
C35 B1 1.642(8)
C36 C37 1.388(8)
C36 H36 0.9500
C37 C38 1.379(9)
C37 C41 1.500(10)
C38 C39 1.384(9)
C38 H38 0.9500
C39 C40 1.383(8)
C39 C42 1.497(9)
C40 H40 0.9500
C41 F8 1.22(2)
C41 F7B 1.240(17)
C41 F9 1.343(13)
C41 F9B 1.380(13)
C41 F8B 1.44(2)
C41 F7 1.470(17)
C42 F11 1.327(9)
C42 F12 1.333(8)
C42 F10 1.334(8)
C43 C48 1.385(8)
C43 C44 1.395(8)
C43 B1 1.644(8)
C44 C45 1.394(8)
C44 H44 0.9500
C45 C46 1.362(9)
C45 C49 1.489(10)
C46 C47 1.382(9)
C46 H46 0.9500
C47 C48 1.384(8)
C47 C50 1.482(9)
C48 H48 0.9500
C49 F13 1.255(18)
C49 F15B 1.304(17)
C49 F14B 1.363(18)
C49 F15 1.372(17)
C49 F14 1.396(17)
C49 F13B 1.415(17)
C50 F17 1.323(15)
C50 F18B 1.323(16)
C50 F16B 1.337(16)
C50 F17B 1.360(15)
C50 F18 1.376(16)
C50 F16 1.395(16)
C51 C56 1.391(8)
C51 C52 1.402(8)
C51 B1 1.650(9)
C52 C53 1.365(8)
C52 H52 0.9500
C53 C54 1.386(9)
C53 C57 1.453(10)
C54 C55 1.385(9)
C54 H54 0.9500
C55 C56 1.384(8)
C55 C58 1.465(9)
C56 H56 0.9500
C57 F20B 1.301(14)
C57 F21B 1.302(16)
C57 F19 1.309(17)
C57 F20 1.338(14)
C57 F19B 1.409(17)
C57 F21 1.414(16)
C58 F24B 1.328(15)
C58 F22B 1.342(15)
C58 F23B 1.348(16)
C58 F24 1.352(16)
C58 F23 1.354(15)
C58 F22 1.374(15)
Ir1 N1 2.150(5)
Ir1 N2 2.274(5)
Ir1 P1 2.2771(17)

loop_
_geom_torsion_atom_site_label_1
_geom_torsion_atom_site_label_2
_geom_torsion_atom_site_label_3
_geom_torsion_atom_site_label_4
_geom_torsion
P1 C1 C2 N1 -13.0(8)
P1 C1 C2 C3 169.5(5)
N1 C2 C3 C4 0.9(10)
C1 C2 C3 C4 178.4(7)
C2 C3 C4 C5 1.0(12)
C3 C4 C5 C6 -1.0(12)
C4 C5 C6 N1 -0.9(13)
P1 C7 C8 N2 15.5(10)
P1 C7 C8 C9 -166.2(6)
N2 C8 C9 C10 1.2(12)
C7 C8 C9 C10 -177.1(8)
C8 C9 C10 C11 0.4(12)
C9 C10 C11 C12 -1.3(12)
C10 C11 C12 N2 0.7(12)
C18 C13 C14 C15 1.0(12)
P1 C13 C14 C15 -178.7(7)
C13 C14 C15 C16 -0.5(14)
C14 C15 C16 C17 -0.3(14)
C15 C16 C17 C18 0.6(13)
C14 C13 C18 C17 -0.7(12)
P1 C13 C18 C17 179.0(6)
C16 C17 C18 C13 -0.1(13)
C26 C19 C20 C21 -53.3(9)
Ir1 C19 C20 C21 31.3(8)
C19 C20 C21 C22 -27.2(9)
C20 C21 C22 C23 94.4(8)
C20 C21 C22 Ir1 12.3(8)
C21 C22 C23 C24 -3.8(11)
Ir1 C22 C23 C24 104.0(7)
C21 C22 C23 Ir1 -107.8(6)
C22 C23 C24 C25 -46.9(10)
Ir1 C23 C24 C25 35.5(8)
C23 C24 C25 C26 -31.7(9)
C20 C19 C26 C25 1.7(9)
Ir1 C19 C26 C25 -107.0(6)
C20 C19 C26 Ir1 108.8(6)
C24 C25 C26 C19 92.8(7)
C24 C25 C26 Ir1 13.7(7)
C32 C27 C28 C29 0.6(8)
B1 C27 C28 C29 174.6(5)
C27 C28 C29 C30 0.5(9)
C27 C28 C29 C33 -179.2(7)
C28 C29 C30 C31 -1.2(9)
C33 C29 C30 C31 178.5(6)
C29 C30 C31 C32 0.8(9)
C29 C30 C31 C34 177.8(6)
C30 C31 C32 C27 0.3(9)
C34 C31 C32 C27 -176.8(5)
C28 C27 C32 C31 -1.0(8)
B1 C27 C32 C31 -175.2(5)
C28 C29 C33 F3B 79.2(11)
C30 C29 C33 F3B -100.4(10)
C28 C29 C33 F2B -140.5(11)
C30 C29 C33 F2B 39.8(14)
C28 C29 C33 F3 53.1(13)
C30 C29 C33 F3 -126.6(11)
C28 C29 C33 F2 177.1(9)
C30 C29 C33 F2 -2.5(12)
C28 C29 C33 F1 -60.8(10)
C30 C29 C33 F1 119.6(8)
C28 C29 C33 F1B -29.0(11)
C30 C29 C33 F1B 151.3(8)
C30 C31 C34 F6 131.4(6)
C32 C31 C34 F6 -51.5(8)
C30 C31 C34 F5 10.3(8)
C32 C31 C34 F5 -172.6(6)
C30 C31 C34 F4 -110.1(7)
C32 C31 C34 F4 67.0(8)
C40 C35 C36 C37 -1.1(9)
B1 C35 C36 C37 -175.7(6)
C35 C36 C37 C38 1.7(11)
C35 C36 C37 C41 -177.0(7)
C36 C37 C38 C39 -0.6(11)
C41 C37 C38 C39 178.1(8)
C37 C38 C39 C40 -1.1(11)
C37 C38 C39 C42 -178.1(7)
C38 C39 C40 C35 1.7(10)
C42 C39 C40 C35 178.8(6)
C36 C35 C40 C39 -0.6(9)
B1 C35 C40 C39 174.4(6)
C38 C37 C41 F8 111.8(12)
C36 C37 C41 F8 -69.4(13)
C38 C37 C41 F7B -116.4(10)
C36 C37 C41 F7B 62.3(13)
C38 C37 C41 F9 -28.9(13)
C36 C37 C41 F9 149.8(9)
C38 C37 C41 F9B 16.1(13)
C36 C37 C41 F9B -165.1(9)
C38 C37 C41 F8B 119.1(10)
C36 C37 C41 F8B -62.2(12)
C38 C37 C41 F7 -140.1(9)
C36 C37 C41 F7 38.6(12)
C40 C39 C42 F11 -87.5(8)
C38 C39 C42 F11 89.6(8)
C40 C39 C42 F12 153.9(6)
C38 C39 C42 F12 -29.0(10)
C40 C39 C42 F10 33.4(10)
C38 C39 C42 F10 -149.5(7)
C48 C43 C44 C45 -0.8(8)
B1 C43 C44 C45 -175.8(5)
C43 C44 C45 C46 -0.2(9)
C43 C44 C45 C49 -177.2(6)
C44 C45 C46 C47 1.1(9)
C49 C45 C46 C47 178.0(6)
C45 C46 C47 C48 -0.9(9)
C45 C46 C47 C50 -179.1(6)
C46 C47 C48 C43 -0.1(9)
C50 C47 C48 C43 178.0(6)
C44 C43 C48 C47 1.0(8)
B1 C43 C48 C47 176.0(5)
C46 C45 C49 F13 104.1(9)
C44 C45 C49 F13 -78.9(9)
C46 C45 C49 F15B 2.6(11)
C44 C45 C49 F15B 179.7(8)
C46 C45 C49 F14B -119.3(8)
C44 C45 C49 F14B 57.8(10)
C46 C45 C49 F15 -23.0(11)
C44 C45 C49 F15 154.0(8)
C46 C45 C49 F14 -140.4(8)
C44 C45 C49 F14 36.6(10)
C46 C45 C49 F13B 126.3(8)
C44 C45 C49 F13B -56.6(9)
C46 C47 C50 F17 0.5(10)
C48 C47 C50 F17 -177.6(7)
C46 C47 C50 F18B -145.9(8)
C48 C47 C50 F18B 35.9(10)
C46 C47 C50 F16B 97.3(8)
C48 C47 C50 F16B -80.9(8)
C46 C47 C50 F17B -25.8(10)
C48 C47 C50 F17B 156.0(7)
C46 C47 C50 F18 -123.7(8)
C48 C47 C50 F18 58.1(9)
C46 C47 C50 F16 124.7(7)
C48 C47 C50 F16 -53.5(9)
C56 C51 C52 C53 1.6(8)
B1 C51 C52 C53 175.7(5)
C51 C52 C53 C54 -1.3(9)
C51 C52 C53 C57 179.5(6)
C52 C53 C54 C55 -0.3(9)
C57 C53 C54 C55 178.9(6)
C53 C54 C55 C56 1.5(8)
C53 C54 C55 C58 -177.3(6)
C54 C55 C56 C51 -1.1(8)
C58 C55 C56 C51 177.6(5)
C52 C51 C56 C55 -0.4(7)
B1 C51 C56 C55 -174.4(5)
C52 C53 C57 F20B 87.5(11)
C54 C53 C57 F20B -91.7(10)
C52 C53 C57 F21B -142.9(9)
C54 C53 C57 F21B 37.9(12)
C52 C53 C57 F19 8.0(12)
C54 C53 C57 F19 -171.2(9)
C52 C53 C57 F20 137.3(9)
C54 C53 C57 F20 -41.8(11)
C52 C53 C57 F19B -27.6(11)
C54 C53 C57 F19B 153.3(8)
C52 C53 C57 F21 -108.7(9)
C54 C53 C57 F21 72.1(10)
C56 C55 C58 F24B -89.9(9)
C54 C55 C58 F24B 88.8(9)
C56 C55 C58 F22B 152.5(7)
C54 C55 C58 F22B -28.7(9)
C56 C55 C58 F23B 30.0(10)
C54 C55 C58 F23B -151.3(7)
C56 C55 C58 F24 -62.2(9)
C54 C55 C58 F24 116.6(8)
C56 C55 C58 F23 56.6(10)
C54 C55 C58 F23 -124.6(8)
C56 C55 C58 F22 177.3(6)
C54 C55 C58 F22 -4.0(9)
C26 C19 Ir1 C23 66.6(4)
C20 C19 Ir1 C23 -53.2(6)
C20 C19 Ir1 C26 -119.8(7)
C26 C19 Ir1 N1 -100.9(4)
C20 C19 Ir1 N1 139.2(5)
C26 C19 Ir1 C22 100.8(4)
C20 C19 Ir1 C22 -19.1(5)
C26 C19 Ir1 N2 -27.2(7)
C20 C19 Ir1 N2 -147.0(5)
C26 C19 Ir1 P1 -177.1(3)
C20 C19 Ir1 P1 63.1(6)
C22 C23 Ir1 C19 63.8(4)
C24 C23 Ir1 C19 -57.9(6)
C22 C23 Ir1 C26 100.4(4)
C24 C23 Ir1 C26 -21.3(5)
C22 C23 Ir1 N1 168.7(8)
C24 C23 Ir1 N1 46.9(12)
C24 C23 Ir1 C22 -121.7(7)
C22 C23 Ir1 N2 -147.4(4)
C24 C23 Ir1 N2 90.9(5)
C22 C23 Ir1 P1 -69.8(4)
C24 C23 Ir1 P1 168.5(5)
C25 C26 Ir1 C19 115.9(6)
C19 C26 Ir1 C23 -112.1(4)
C25 C26 Ir1 C23 3.8(5)
C19 C26 Ir1 N1 79.9(4)
C25 C26 Ir1 N1 -164.2(5)
C19 C26 Ir1 C22 -74.9(4)
C25 C26 Ir1 C22 41.0(5)
C19 C26 Ir1 N2 165.3(4)
C25 C26 Ir1 N2 -78.8(5)
C19 C26 Ir1 P1 11.7(11)
C25 C26 Ir1 P1 127.6(8)
C23 C22 Ir1 C19 -114.7(5)
C21 C22 Ir1 C19 3.2(5)
C21 C22 Ir1 C23 117.9(7)
C23 C22 Ir1 C26 -75.8(4)
C21 C22 Ir1 C26 42.2(6)
C23 C22 Ir1 N1 -174.1(5)
C21 C22 Ir1 N1 -56.2(9)
C23 C22 Ir1 N2 37.6(5)
C21 C22 Ir1 N2 155.6(5)
C23 C22 Ir1 P1 115.5(4)
C21 C22 Ir1 P1 -126.5(5)
C18 C13 P1 C1 95.4(7)
C14 C13 P1 C1 -85.0(7)
C18 C13 P1 C7 -15.5(8)
C14 C13 P1 C7 164.2(6)
C18 C13 P1 Ir1 -143.2(6)
C14 C13 P1 Ir1 36.5(7)
C2 C1 P1 C13 156.3(5)
C2 C1 P1 C7 -93.0(6)
C2 C1 P1 Ir1 19.4(6)
C8 C7 P1 C13 -157.1(6)
C8 C7 P1 C1 92.6(7)
C8 C7 P1 Ir1 -17.1(7)
C19 Ir1 P1 C13 -57.7(4)
C23 Ir1 P1 C13 54.3(4)
C26 Ir1 P1 C13 -67.3(10)
N1 Ir1 P1 C13 -136.8(3)
C22 Ir1 P1 C13 19.1(4)
N2 Ir1 P1 C13 137.7(3)
C19 Ir1 P1 C1 64.2(4)
C23 Ir1 P1 C1 176.2(3)
C26 Ir1 P1 C1 54.6(10)
N1 Ir1 P1 C1 -14.9(3)
C22 Ir1 P1 C1 140.9(3)
N2 Ir1 P1 C1 -100.4(3)
C19 Ir1 P1 C7 175.3(4)
C23 Ir1 P1 C7 -72.7(4)
C26 Ir1 P1 C7 165.7(10)
N1 Ir1 P1 C7 96.2(4)
C22 Ir1 P1 C7 -107.9(4)
N2 Ir1 P1 C7 10.7(4)
C28 C27 B1 C35 30.9(7)
C32 C27 B1 C35 -155.4(5)
C28 C27 B1 C43 -92.2(6)
C32 C27 B1 C43 81.5(6)
C28 C27 B1 C51 146.5(5)
C32 C27 B1 C51 -39.8(7)
C36 C35 B1 C27 -139.6(6)
C40 C35 B1 C27 45.9(7)
C36 C35 B1 C43 -22.2(8)
C40 C35 B1 C43 163.4(5)
C36 C35 B1 C51 99.5(7)
C40 C35 B1 C51 -74.9(6)
C48 C43 B1 C27 -91.7(6)
C44 C43 B1 C27 83.0(6)
C48 C43 B1 C35 146.3(5)
C44 C43 B1 C35 -39.0(7)
C48 C43 B1 C51 29.6(7)
C44 C43 B1 C51 -155.8(5)
C56 C51 B1 C27 -32.4(7)
C52 C51 B1 C27 153.9(5)
C56 C51 B1 C35 88.4(6)
C52 C51 B1 C35 -85.3(6)
C56 C51 B1 C43 -148.9(5)
C52 C51 B1 C43 37.5(7)
C5 C6 N1 C2 2.7(11)
C5 C6 N1 Ir1 -176.0(6)
C3 C2 N1 C6 -2.7(9)
C1 C2 N1 C6 179.8(6)
C3 C2 N1 Ir1 176.0(5)
C1 C2 N1 Ir1 -1.5(8)
C19 Ir1 N1 C6 60.0(5)
C23 Ir1 N1 C6 -45.8(12)
C26 Ir1 N1 C6 20.9(5)
C22 Ir1 N1 C6 117.8(7)
N2 Ir1 N1 C6 -90.0(5)
P1 Ir1 N1 C6 -169.8(5)
C19 Ir1 N1 C2 -118.7(5)
C23 Ir1 N1 C2 135.5(10)
C26 Ir1 N1 C2 -157.8(5)
C22 Ir1 N1 C2 -60.9(7)
N2 Ir1 N1 C2 91.3(5)
P1 Ir1 N1 C2 11.6(4)
C11 C12 N2 C8 0.9(11)
C11 C12 N2 Ir1 -176.6(6)
C9 C8 N2 C12 -1.9(10)
C7 C8 N2 C12 176.5(7)
C9 C8 N2 Ir1 175.6(5)
C7 C8 N2 Ir1 -6.0(9)
C19 Ir1 N2 C12 16.5(8)
C23 Ir1 N2 C12 -79.9(6)
C26 Ir1 N2 C12 -1.8(6)
N1 Ir1 N2 C12 91.1(5)
C22 Ir1 N2 C12 -102.0(6)
P1 Ir1 N2 C12 173.1(5)
C19 Ir1 N2 C8 -161.0(5)
C23 Ir1 N2 C8 102.6(6)
C26 Ir1 N2 C8 -179.3(5)
N1 Ir1 N2 C8 -86.3(5)
C22 Ir1 N2 C8 80.5(6)
P1 Ir1 N2 C8 -4.4(5)
